data_1514772
loop_
_publ_author_name
'Wang, Kai'
'Huang, Shuo'
'Zhang, Yu'
'Zhao, Shanshan'
'Zhang, Hongyu'
'Wang, Yue'

_publ_section_title
;
 Multicolor fluorescence and electroluminescence of an ICT-type organic
 solid tuned by modulating the accepting nature of the central core
;
_journal_issue 8
_journal_name_full 'Chemical Science'
_journal_page_first 3288
_journal_paper_doi 10.1039/c3sc51091c
_journal_volume 4
_journal_year 2013
_chemical_formula_moiety 'C40 H28 N4 S2'
_chemical_formula_sum 'C40 H28 N4 S2'
_chemical_formula_weight 628.78
_chemical_name_systematic
;
?
;
_space_group_IT_number 14
_symmetry_cell_setting monoclinic
_symmetry_space_group_name_Hall '-P 2ybc'
_symmetry_space_group_name_H-M 'P 1 21/c 1'
_atom_sites_solution_hydrogens geom
_atom_sites_solution_primary direct
_atom_sites_solution_secondary difmap
_audit_creation_method SHELXL-97
_cell_angle_alpha 90.00
_cell_angle_beta 118.42(2)
_cell_angle_gamma 90.00
_cell_formula_units_Z 2
_cell_length_a 9.6569(19)
_cell_length_b 10.140(2)
_cell_length_c 18.898(5)
_cell_measurement_temperature 291(2)
_cell_volume 1627.5(7)
_computing_structure_refinement 'SHELXL-97 (Sheldrick, 1997)'
_computing_structure_solution 'SHELXS-97 (Sheldrick, 1990)'
_diffrn_ambient_temperature 291(2)
_diffrn_measured_fraction_theta_full 0.996
_diffrn_measured_fraction_theta_max 0.996
_diffrn_radiation_monochromator graphite
_diffrn_radiation_source 'fine-focus sealed tube'
_diffrn_radiation_type MoK\a
_diffrn_radiation_wavelength 0.71073
_diffrn_reflns_av_R_equivalents 0.0413
_diffrn_reflns_av_sigmaI/netI 0.0344
_diffrn_reflns_limit_h_max 11
_diffrn_reflns_limit_h_min -11
_diffrn_reflns_limit_k_max 12
_diffrn_reflns_limit_k_min -12
_diffrn_reflns_limit_l_max 20
_diffrn_reflns_limit_l_min -22
_diffrn_reflns_number 12103
_diffrn_reflns_theta_full 25.00
_diffrn_reflns_theta_max 25.00
_diffrn_reflns_theta_min 3.13
_exptl_absorpt_coefficient_mu 0.199
_exptl_absorpt_correction_T_max 0.9639
_exptl_absorpt_correction_T_min 0.9556
_exptl_absorpt_correction_type multi-scan
_exptl_crystal_density_diffrn 1.283
_exptl_crystal_density_method 'not measured'
_exptl_crystal_F_000 656
_exptl_crystal_size_max 0.23
_exptl_crystal_size_mid 0.21
_exptl_crystal_size_min 0.19
_refine_diff_density_max 0.153
_refine_diff_density_min -0.242
_refine_diff_density_rms 0.036
_refine_ls_extinction_method none
_refine_ls_goodness_of_fit_ref 1.051
_refine_ls_hydrogen_treatment constr
_refine_ls_matrix_type full
_refine_ls_number_parameters 208
_refine_ls_number_reflns 2848
_refine_ls_number_restraints 0
_refine_ls_restrained_S_all 1.051
_refine_ls_R_factor_all 0.0597
_refine_ls_R_factor_gt 0.0401
_refine_ls_shift/su_max 0.000
_refine_ls_shift/su_mean 0.000
_refine_ls_structure_factor_coef Fsqd
_refine_ls_weighting_details 'calc w=1/[\s^2^(Fo^2^)+(0.0409P)^2^+0.3560P] where P=(Fo^2^+2Fc^2^)/3'
_refine_ls_weighting_scheme calc
_refine_ls_wR_factor_gt 0.0913
_refine_ls_wR_factor_ref 0.1000
_reflns_number_gt 2108
_reflns_number_total 2848
_reflns_threshold_expression >2sigma(I)
_cod_data_source_file c3sc51091c.txt
_cod_data_source_block 1
_cod_original_cell_volume 1627.5(6)
_cod_original_sg_symbol_H-M 'P 21/c'
_cod_database_code 1514772

loop_
_symmetry_equiv_pos_as_xyz
'x, y, z'
'-x, y+1/2, -z+1/2'
'-x, -y, -z'
'x, -y-1/2, z-1/2'

loop_
_atom_site_label
_atom_site_type_symbol
_atom_site_fract_x
_atom_site_fract_y
_atom_site_fract_z
_atom_site_U_iso_or_equiv
_atom_site_adp_type
_atom_site_occupancy
_atom_site_symmetry_multiplicity
_atom_site_calc_flag
_atom_site_refinement_flags
S1 S 0.50672(7) -0.89513(6) -0.09087(3) 0.0614(2) Uani 1 1 d .
N1 N 0.40307(18) -0.85809(16) 0.01210(9) 0.0489(4) Uani 1 1 d .
N2 N 0.17018(19) -0.29462(17) -0.17091(10) 0.0544(5) Uani 1 1 d .
C1 C 0.4133(2) -0.80121(19) -0.04756(11) 0.0441(5) Uani 1 1 d .
C2 C 0.2042(2) -0.23509(19) -0.22968(12) 0.0465(5) Uani 1 1 d .
C3 C 0.2561(2) -0.4584(2) -0.06362(11) 0.0511(5) Uani 1 1 d .
H1 H 0.2314 -0.4010 -0.0329 0.061 Uiso 1 1 calc R
C4 C 0.3147(2) -0.5811(2) -0.03406(12) 0.0493(5) Uani 1 1 d .
H3 H 0.3289 -0.6055 0.0164 0.059 Uiso 1 1 calc R
C5 C 0.3535(2) -0.66985(19) -0.07816(11) 0.0427(4) Uani 1 1 d .
C6 C 0.5304(2) -1.0197(2) -0.02431(11) 0.0461(5) Uani 1 1 d .
C7 C 0.3322(2) -0.6283(2) -0.15301(11) 0.0486(5) Uani 1 1 d .
H2 H 0.3585 -0.6852 -0.1833 0.058 Uiso 1 1 calc R
C8 C 0.2328(2) -0.41850(19) -0.13949(11) 0.0461(5) Uani 1 1 d .
C9 C 0.0663(2) -0.2287(2) -0.14851(12) 0.0502(5) Uani 1 1 d .
C10 C 0.2736(2) -0.5059(2) -0.18318(11) 0.0498(5) Uani 1 1 d .
H4 H 0.2609 -0.4812 -0.2333 0.060 Uiso 1 1 calc R
C11 C 0.0902(3) -0.0986(2) -0.12595(13) 0.0650(6) Uani 1 1 d .
H7 H 0.1720 -0.0520 -0.1272 0.078 Uiso 1 1 calc R
C12 C 0.0865(3) -0.2049(2) -0.30466(14) 0.0653(6) Uani 1 1 d .
H5 H -0.0181 -0.2207 -0.3181 0.078 Uiso 1 1 calc R
C13 C 0.3938(3) -0.1527(3) -0.26560(16) 0.0792(8) Uani 1 1 d .
H11 H 0.4980 -0.1340 -0.2515 0.095 Uiso 1 1 calc R
C14 C -0.0586(3) -0.2966(3) -0.14887(15) 0.0716(7) Uani 1 1 d .
H8 H -0.0779 -0.3840 -0.1658 0.086 Uiso 1 1 calc R
C15 C 0.3579(2) -0.2084(2) -0.21012(14) 0.0629(6) Uani 1 1 d .
H6 H 0.4383 -0.2283 -0.1589 0.076 Uiso 1 1 calc R
C16 C -0.1542(3) -0.2330(4) -0.12376(19) 0.0985(11) Uani 1 1 d .
H14 H -0.2370 -0.2784 -0.1229 0.118 Uiso 1 1 calc R
C17 C 0.2781(4) -0.1247(3) -0.34074(17) 0.0821(8) Uani 1 1 d .
H10 H 0.3031 -0.0883 -0.3784 0.098 Uiso 1 1 calc R
C18 C -0.0073(4) -0.0367(3) -0.10143(15) 0.0901(9) Uani 1 1 d .
H13 H 0.0096 0.0512 -0.0857 0.108 Uiso 1 1 calc R
C19 C 0.1246(3) -0.1499(3) -0.36116(15) 0.0827(8) Uani 1 1 d .
H9 H 0.0452 -0.1305 -0.4127 0.099 Uiso 1 1 calc R
C20 C -0.1284(4) -0.1044(4) -0.10030(17) 0.1053(13) Uani 1 1 d .
H12 H -0.1934 -0.0627 -0.0835 0.126 Uiso 1 1 calc R

loop_
_atom_site_aniso_label
_atom_site_aniso_U_11
_atom_site_aniso_U_22
_atom_site_aniso_U_33
_atom_site_aniso_U_23
_atom_site_aniso_U_13
_atom_site_aniso_U_12
S1 0.0824(4) 0.0568(4) 0.0670(4) 0.0189(3) 0.0535(3) 0.0223(3)
N1 0.0548(9) 0.0490(10) 0.0503(10) 0.0085(8) 0.0310(8) 0.0102(8)
N2 0.0627(10) 0.0543(11) 0.0660(11) 0.0197(9) 0.0466(9) 0.0208(8)
C1 0.0393(9) 0.0499(12) 0.0440(11) 0.0028(9) 0.0206(9) 0.0039(8)
C2 0.0540(11) 0.0438(12) 0.0522(12) 0.0059(9) 0.0338(10) 0.0102(9)
C3 0.0577(12) 0.0538(13) 0.0489(12) 0.0032(10) 0.0312(10) 0.0120(10)
C4 0.0527(11) 0.0576(14) 0.0413(11) 0.0059(9) 0.0255(9) 0.0076(10)
C5 0.0376(9) 0.0479(12) 0.0417(10) 0.0040(9) 0.0181(8) 0.0035(8)
C6 0.0482(10) 0.0484(12) 0.0470(11) 0.0071(9) 0.0268(9) 0.0069(9)
C7 0.0544(11) 0.0497(13) 0.0476(11) 0.0009(9) 0.0290(10) 0.0071(9)
C8 0.0442(10) 0.0491(12) 0.0506(12) 0.0075(9) 0.0271(9) 0.0073(9)
C9 0.0488(11) 0.0591(14) 0.0493(12) 0.0124(10) 0.0287(9) 0.0163(10)
C10 0.0558(11) 0.0557(13) 0.0434(11) 0.0061(9) 0.0281(10) 0.0100(10)
C11 0.0670(14) 0.0701(17) 0.0562(14) -0.0005(12) 0.0280(12) 0.0152(12)
C12 0.0586(13) 0.0745(17) 0.0653(15) 0.0183(12) 0.0315(12) 0.0230(12)
C13 0.0816(17) 0.099(2) 0.0797(18) 0.0032(16) 0.0566(16) -0.0052(15)
C14 0.0617(13) 0.0797(18) 0.0875(18) 0.0271(14) 0.0471(14) 0.0163(12)
C15 0.0573(12) 0.0838(17) 0.0551(13) 0.0008(12) 0.0328(11) -0.0002(12)
C16 0.0764(17) 0.142(3) 0.109(2) 0.060(2) 0.0700(18) 0.043(2)
C17 0.111(2) 0.0819(19) 0.089(2) 0.0216(15) 0.0768(19) 0.0211(16)
C18 0.112(2) 0.097(2) 0.0643(17) -0.0032(15) 0.0441(17) 0.0431(19)
C19 0.0974(19) 0.093(2) 0.0596(15) 0.0307(14) 0.0385(14) 0.0409(16)
C20 0.108(2) 0.158(4) 0.0758(19) 0.036(2) 0.0644(18) 0.077(3)

loop_
_atom_type_symbol
_atom_type_description
_atom_type_scat_dispersion_real
_atom_type_scat_dispersion_imag
_atom_type_scat_source
C C 0.0033 0.0016 'International Tables Vol C Tables 4.2.6.8 and 6.1.1.4'
H H 0.0000 0.0000 'International Tables Vol C Tables 4.2.6.8 and 6.1.1.4'
N N 0.0061 0.0033 'International Tables Vol C Tables 4.2.6.8 and 6.1.1.4'
S S 0.1246 0.1234 'International Tables Vol C Tables 4.2.6.8 and 6.1.1.4'

loop_
_geom_angle_atom_site_label_1
_geom_angle_atom_site_label_2
_geom_angle_atom_site_label_3
_geom_angle
_geom_angle_site_symmetry_1
_geom_angle_site_symmetry_3
C6 S1 C1 88.64(9) . .
C1 N1 C6 108.83(15) . 3_635
C8 N2 C9 121.19(15) . .
C8 N2 C2 119.69(14) . .
C9 N2 C2 119.04(15) . .
N1 C1 C5 124.43(16) . .
N1 C1 S1 115.29(14) . .
C5 C1 S1 120.28(13) . .
C12 C2 C15 119.66(19) . .
C12 C2 N2 120.94(18) . .
C15 C2 N2 119.40(19) . .
C4 C3 C8 120.90(18) . .
C4 C3 H1 119.6 . .
C8 C3 H1 119.6 . .
C3 C4 C5 121.26(18) . .
C3 C4 H3 119.4 . .
C5 C4 H3 119.4 . .
C7 C5 C4 117.35(18) . .
C7 C5 C1 121.22(17) . .
C4 C5 C1 121.44(16) . .
C6 C6 N1 118.1(2) 3_635 3_635
C6 C6 S1 109.15(19) 3_635 .
N1 C6 S1 132.75(13) 3_635 .
C10 C7 C5 121.88(18) . .
C10 C7 H2 119.1 . .
C5 C7 H2 119.1 . .
C10 C8 N2 120.55(17) . .
C10 C8 C3 118.06(18) . .
N2 C8 C3 121.39(17) . .
C11 C9 C14 119.8(2) . .
C11 C9 N2 120.33(19) . .
C14 C9 N2 119.9(2) . .
C7 C10 C8 120.54(18) . .
C7 C10 H4 119.7 . .
C8 C10 H4 119.7 . .
C9 C11 C18 120.0(2) . .
C9 C11 H7 120.0 . .
C18 C11 H7 120.0 . .
C2 C12 C19 119.3(2) . .
C2 C12 H5 120.3 . .
C19 C12 H5 120.3 . .
C17 C13 C15 120.3(2) . .
C17 C13 H11 119.9 . .
C15 C13 H11 119.9 . .
C16 C14 C9 119.2(3) . .
C16 C14 H8 120.4 . .
C9 C14 H8 120.4 . .
C13 C15 C2 120.5(2) . .
C13 C15 H6 119.7 . .
C2 C15 H6 119.7 . .
C20 C16 C14 120.7(3) . .
C20 C16 H14 119.7 . .
C14 C16 H14 119.7 . .
C13 C17 C19 120.0(2) . .
C13 C17 H10 120.0 . .
C19 C17 H10 120.0 . .
C20 C18 C11 120.2(3) . .
C20 C18 H13 119.9 . .
C11 C18 H13 119.9 . .
C17 C19 C12 120.2(2) . .
C17 C19 H9 119.9 . .
C12 C19 H9 119.9 . .
C16 C20 C18 120.1(3) . .
C16 C20 H12 119.9 . .
C18 C20 H12 119.9 . .

loop_
_geom_bond_atom_site_label_1
_geom_bond_atom_site_label_2
_geom_bond_distance
_geom_bond_site_symmetry_2
S1 C6 1.7192(19) .
S1 C1 1.7588(18) .
N1 C1 1.311(2) .
N1 C6 1.364(2) 3_635
N2 C8 1.398(2) .
N2 C9 1.427(2) .
N2 C2 1.433(2) .
C1 C5 1.457(3) .
C2 C12 1.364(3) .
C2 C15 1.375(3) .
C3 C4 1.370(3) .
C3 C8 1.401(3) .
C3 H1 0.9300 .
C4 C5 1.394(3) .
C4 H3 0.9300 .
C5 C7 1.394(3) .
C6 C6 1.364(3) 3_635
C6 N1 1.364(2) 3_635
C7 C10 1.370(3) .
C7 H2 0.9300 .
C8 C10 1.390(3) .
C9 C11 1.372(3) .
C9 C14 1.386(3) .
C10 H4 0.9300 .
C11 C18 1.382(3) .
C11 H7 0.9300 .
C12 C19 1.400(3) .
C12 H5 0.9300 .
C13 C17 1.355(4) .
C13 C15 1.373(3) .
C13 H11 0.9300 .
C14 C16 1.382(4) .
C14 H8 0.9300 .
C15 H6 0.9300 .
C16 C20 1.361(5) .
C16 H14 0.9300 .
C17 C19 1.366(4) .
C17 H10 0.9300 .
C18 C20 1.365(4) .
C18 H13 0.9300 .
C19 H9 0.9300 .
C20 H12 0.9300 .

loop_
_geom_torsion_atom_site_label_1
_geom_torsion_atom_site_label_2
_geom_torsion_atom_site_label_3
_geom_torsion_atom_site_label_4
_geom_torsion
_geom_torsion_site_symmetry_1
_geom_torsion_site_symmetry_4
C6 N1 C1 C5 179.52(17) 3_635 .
C6 N1 C1 S1 -0.5(2) 3_635 .
C6 S1 C1 N1 0.79(16) . .
C6 S1 C1 C5 -179.19(16) . .
C8 N2 C2 C12 119.5(2) . .
C9 N2 C2 C12 -57.5(3) . .
C8 N2 C2 C15 -60.4(3) . .
C9 N2 C2 C15 122.7(2) . .
C8 C3 C4 C5 0.2(3) . .
C3 C4 C5 C7 0.8(3) . .
C3 C4 C5 C1 -178.90(18) . .
N1 C1 C5 C7 -163.71(18) . .
S1 C1 C5 C7 16.3(2) . .
N1 C1 C5 C4 16.0(3) . .
S1 C1 C5 C4 -164.03(15) . .
C1 S1 C6 C6 -0.8(2) . 3_635
C1 S1 C6 N1 -179.8(2) . 3_635
C4 C5 C7 C10 -0.9(3) . .
C1 C5 C7 C10 178.85(17) . .
C9 N2 C8 C10 151.85(19) . .
C2 N2 C8 C10 -25.0(3) . .
C9 N2 C8 C3 -28.0(3) . .
C2 N2 C8 C3 155.07(19) . .
C4 C3 C8 C10 -1.2(3) . .
C4 C3 C8 N2 178.74(18) . .
C8 N2 C9 C11 132.2(2) . .
C2 N2 C9 C11 -50.9(3) . .
C8 N2 C9 C14 -47.3(3) . .
C2 N2 C9 C14 129.6(2) . .
C5 C7 C10 C8 -0.1(3) . .
N2 C8 C10 C7 -178.79(18) . .
C3 C8 C10 C7 1.1(3) . .
C14 C9 C11 C18 1.9(3) . .
N2 C9 C11 C18 -177.56(19) . .
C15 C2 C12 C19 1.5(3) . .
N2 C2 C12 C19 -178.4(2) . .
C11 C9 C14 C16 -2.2(3) . .
N2 C9 C14 C16 177.3(2) . .
C17 C13 C15 C2 -0.8(4) . .
C12 C2 C15 C13 -0.5(3) . .
N2 C2 C15 C13 179.3(2) . .
C9 C14 C16 C20 1.2(4) . .
C15 C13 C17 C19 1.1(4) . .
C9 C11 C18 C20 -0.6(4) . .
C13 C17 C19 C12 -0.1(4) . .
C2 C12 C19 C17 -1.2(4) . .
C14 C16 C20 C18 0.1(4) . .
C11 C18 C20 C16 -0.4(4) . .
